data_9011992
loop_
_publ_author_name
'Welz, D.'
'Deppe, P.'
'Schaefer, W.'
'Sabrowsky, H.'
'Rosenberg, M.'

_publ_section_title
;
 Magnetism of iron-sulfur tetrahedral frameworks in compounds with thallium
 I. Chain structures
;
_journal_name_full 'Journal of Physics and Chemistry of Solids'
_journal_page_first 297
_journal_page_last 308
_journal_paper_doi 10.1016/0022-3697(89)90492-7
_journal_volume 50
_journal_year 1989
_chemical_compound_source Synthetic
_chemical_formula_sum 'Fe S2 Tl'
_chemical_name_mineral Raguinite
_space_group_IT_number 12
_symmetry_space_group_name_Hall '-C 2y'
_symmetry_space_group_name_H-M 'C 1 2/m 1'
_cell_angle_alpha 90
_cell_angle_beta 144.60
_cell_angle_gamma 90
_cell_length_a 11.68
_cell_length_b 5.32
_cell_length_c 10.53
_cell_formula_units_Z 4
_cell_volume 379.029
_database_code_amcsd 0013236
_exptl_crystal_density_diffrn 5.684
_cod_original_formula_sum 'Tl Fe S2'
_cod_database_code 9011992

loop_
_space_group_symop_operation_xyz
x,y,z
1/2+x,1/2+y,z
x,-y,z
1/2+x,1/2-y,z
-x,y,-z
1/2-x,1/2+y,-z
-x,-y,-z
1/2-x,1/2-y,-z

loop_
_atom_site_label
_atom_site_fract_x
_atom_site_fract_y
_atom_site_fract_z
Tl 0.03400 0.00000 0.35900
Fe 0.00000 0.25400 0.00000
S1 0.25900 0.00000 0.29900
S2 0.41600 0.00000 0.09200

loop_
_cod_related_entry_id
_cod_related_entry_database
_cod_related_entry_code
1 AMCSD 0013236
